data_7129151
loop_
_publ_author_name
'Elvers, Benedict Josua'
'Krewald, Vera'
'Schulzke, Carola'
'Fischer, Christian'

_publ_section_title
;
 Reduction induced S-nucleophilicity in mono-dithiolene molybdenum
 complexes - in situ generation of sulfonium ligands
;
_journal_name_full 'Chemical Communications'
_journal_paper_doi 10.1039/D1CC05335C
_journal_year 2021
_chemical_formula_moiety 'C34 H32 Mo O2 P2 S3, C H2 Cl2'
_chemical_formula_sum 'C35 H34 Cl2 Mo O2 P2 S3'
_chemical_formula_weight 811.58
_space_group_crystal_system monoclinic
_space_group_IT_number 4
_space_group_name_Hall 'P 2yb'
_space_group_name_H-M_alt 'P 1 21 1'
_atom_sites_solution_hydrogens geom
_atom_sites_solution_primary dual
_atom_sites_solution_secondary difmap
_audit_creation_method SHELXL-2018/3
_audit_update_record
;
2021-07-05 deposited with the CCDC.	2021-10-25 downloaded from the CCDC.
;
_cell_angle_alpha 90
_cell_angle_beta 90.96(3)
_cell_angle_gamma 90
_cell_formula_units_Z 2
_cell_length_a 8.8426(18)
_cell_length_b 10.239(2)
_cell_length_c 19.000(4)
_cell_measurement_reflns_used 19323
_cell_measurement_temperature 170(2)
_cell_measurement_theta_max 58.9
_cell_measurement_theta_min 4.0
_cell_volume 1720.0(6)
_computing_cell_refinement 'X-Area (Stoe & Cie, 2010).'
_computing_data_collection 'X-Area (Stoe & Cie, 2010).'
_computing_data_reduction 'X-Area (Stoe & Cie, 2010).'
_computing_molecular_graphics 'XP Version 5.1 by Bruker AXS 1998'
_computing_publication_material 'CIFTAB (Sheldrick, 2015)'
_computing_structure_refinement 'SHELXL-2018/3 (Sheldrick, 2015)'
_computing_structure_solution 'SHELXT-2018 (Sheldrick, 2015)'
_diffrn_ambient_temperature 170(2)
_diffrn_detector_area_resol_mean 6.67
_diffrn_measured_fraction_theta_full 1.000
_diffrn_measured_fraction_theta_max 0.997
_diffrn_measurement_device_type 'STOE IPDS2T'
_diffrn_measurement_method \w
_diffrn_radiation_type MoK\a
_diffrn_radiation_wavelength 0.71073
_diffrn_reflns_av_R_equivalents 0.0493
_diffrn_reflns_av_unetI/netI 0.0440
_diffrn_reflns_Laue_measured_fraction_full 1.000
_diffrn_reflns_Laue_measured_fraction_max 0.997
_diffrn_reflns_limit_h_max 12
_diffrn_reflns_limit_h_min -12
_diffrn_reflns_limit_k_max 12
_diffrn_reflns_limit_k_min -14
_diffrn_reflns_limit_l_max 26
_diffrn_reflns_limit_l_min -26
_diffrn_reflns_number 19308
_diffrn_reflns_point_group_measured_fraction_full 0.913
_diffrn_reflns_point_group_measured_fraction_max 0.888
_diffrn_reflns_theta_full 25.242
_diffrn_reflns_theta_max 29.445
_diffrn_reflns_theta_min 2.144
_diffrn_source 'fine-focus sealed tube'
_exptl_absorpt_coefficient_mu 0.844
_exptl_absorpt_correction_T_max 0.9655
_exptl_absorpt_correction_T_min 0.8128
_exptl_absorpt_correction_type numerical
_exptl_absorpt_process_details 'face indexed'
_exptl_crystal_colour orange
_exptl_crystal_density_diffrn 1.567
_exptl_crystal_description needles
_exptl_crystal_F_000 828
_exptl_crystal_size_max 0.480
_exptl_crystal_size_mid 0.278
_exptl_crystal_size_min 0.039
_refine_diff_density_max 1.209
_refine_diff_density_min -2.179
_refine_diff_density_rms 0.134
_refine_ls_abs_structure_details
;
 Flack x determined using 2836 quotients [(I+)-(I-)]/[(I+)+(I-)]
 (Parsons, Flack and Wagner, Acta Cryst. B69 (2013) 249-259).
;
_refine_ls_abs_structure_Flack -0.07(3)
_refine_ls_extinction_method none
_refine_ls_goodness_of_fit_ref 1.045
_refine_ls_hydrogen_treatment constr
_refine_ls_matrix_type full
_refine_ls_number_parameters 443
_refine_ls_number_reflns 8475
_refine_ls_number_restraints 169
_refine_ls_restrained_S_all 1.043
_refine_ls_R_factor_all 0.0571
_refine_ls_R_factor_gt 0.0492
_refine_ls_shift/su_max 0.000
_refine_ls_shift/su_mean 0.000
_refine_ls_structure_factor_coef Fsqd
_refine_ls_weighting_details 'w=1/[\s^2^(Fo^2^)+(0.0837P)^2^+3.0709P] where P=(Fo^2^+2Fc^2^)/3'
_refine_ls_weighting_scheme calc
_refine_ls_wR_factor_gt 0.1333
_refine_ls_wR_factor_ref 0.1411
_reflns_Friedel_coverage 0.691
_reflns_Friedel_fraction_full 0.814
_reflns_Friedel_fraction_max 0.766
_reflns_number_gt 7624
_reflns_number_total 8475
_reflns_threshold_expression 'I > 2\s(I)'
_cod_data_source_file d1cc05335c2.cif
_cod_data_source_block BE7-351-1
_cod_original_cell_volume 1720.1(6)
_cod_original_sg_symbol_H-M 'P 21'
_cod_database_code 7129151
_shelx_shelxl_version_number 2018/3
_shelx_space_group_comment
;
The symmetry employed for this shelxl refinement is uniquely defined
by the following loop, which should always be used as a source of
symmetry information in preference to the above space-group names.
They are only intended as comments.
;
_shelx_estimated_absorpt_t_min 0.687
_shelx_estimated_absorpt_t_max 0.968
_exptl_absorpt_special_details
;
programs X-Red32 and X-Shape by STOE & Cie GmbH 2010
;

loop_
_space_group_symop_operation_xyz
'x, y, z'
'-x, y+1/2, -z'

loop_
_atom_site_label
_atom_site_type_symbol
_atom_site_fract_x
_atom_site_fract_y
_atom_site_fract_z
_atom_site_U_iso_or_equiv
_atom_site_adp_type
_atom_site_occupancy
_atom_site_site_symmetry_order
_atom_site_calc_flag
_atom_site_refinement_flags_posn
_atom_site_refinement_flags_adp
_atom_site_refinement_flags_occupancy
_atom_site_disorder_assembly
_atom_site_disorder_group
Mo1 Mo 0.48454(5) 0.52291(5) 0.23601(2) 0.01868(12) Uani 1 1 d . . . . .
S1 S 0.32610(18) 0.41865(17) 0.14778(8) 0.0258(3) Uani 1 1 d . . . . .
S2 S 0.46105(18) 0.29996(17) 0.29466(8) 0.0255(3) Uani 1 1 d . . . . .
S3 S 0.1498(6) -0.0026(7) 0.2156(3) 0.0355(13) Uani 0.417(5) 1 d D U P A 1
C6 C 0.197(6) 0.040(2) 0.1265(16) 0.042(5) Uani 0.417(5) 1 d D U P A 1
H6A H 0.296321 0.002284 0.114714 0.051 Uiso 0.347(4) 1 calc R U P A 1
H6B H 0.120014 0.003448 0.093462 0.051 Uiso 0.347(4) 1 calc R U P A 1
S3" S 0.212(2) 0.0081(10) 0.1252(8) 0.048(3) Uani 0.278(3) 1 d D U P A 2
C6" C 0.192(4) 0.008(5) 0.2194(17) 0.041(5) Uani 0.278(3) 1 d D U P A 2
H6"1 H 0.093088 0.047954 0.230128 0.050 Uiso 0.347(4) 1 calc R U P A 2
H6"2 H 0.187962 -0.084046 0.235111 0.050 Uiso 0.347(4) 1 calc R U P A 2
S3' S 0.0861(8) 0.0533(7) 0.1704(4) 0.046(2) Uani 0.305(8) 1 d D U P A 3
C6' C 0.232(4) -0.024(2) 0.2205(16) 0.042(5) Uani 0.305(8) 1 d D U P A 3
H6'1 H 0.188529 -0.091214 0.251531 0.050 Uiso 0.305(8) 1 calc R U P A 3
H6'2 H 0.304692 -0.066500 0.188841 0.050 Uiso 0.305(8) 1 calc R U P A 3
P2 P 0.71232(17) 0.42015(16) 0.17890(8) 0.0197(3) Uani 1 1 d . . . . .
P1 P 0.69343(17) 0.57755(16) 0.32060(8) 0.0197(3) Uani 1 1 d . . . . .
O1 O 0.4883(7) 0.7697(6) 0.1430(3) 0.0421(13) Uani 1 1 d . . . . .
O2 O 0.3000(6) 0.6984(7) 0.3380(3) 0.0495(16) Uani 1 1 d . . . . .
C1 C 0.4933(8) 0.6790(7) 0.1787(4) 0.0278(13) Uani 1 1 d . . . . .
C2 C 0.3683(8) 0.6307(8) 0.3031(4) 0.0295(14) Uani 1 1 d . . . . .
C3 C 0.2391(7) 0.5069(8) 0.2147(3) 0.0277(14) Uani 1 1 d . . . . .
H3A H 0.180993 0.454990 0.248936 0.033 Uiso 1 1 calc R U . . .
H3B H 0.187107 0.588355 0.200157 0.033 Uiso 1 1 calc R U . . .
C4 C 0.2941(8) 0.2529(7) 0.1740(4) 0.0293(14) Uani 1 1 d . . . . .
C5 C 0.2017(10) 0.1793(8) 0.1194(5) 0.0425(18) Uani 1 1 d D U . . .
H5A H 0.096717 0.212608 0.120363 0.051 Uiso 1 1 calc R U . A 1
H5B H 0.242364 0.200056 0.072436 0.051 Uiso 1 1 calc R U . A 1
C7 C 0.3086(9) 0.0752(8) 0.2626(5) 0.0414(17) Uani 1 1 d D U . . .
H7A H 0.284120 0.081201 0.313109 0.050 Uiso 1 1 calc R U . A 1
H7B H 0.398990 0.018872 0.258407 0.050 Uiso 1 1 calc R U . A 1
C8 C 0.3462(8) 0.2091(7) 0.2361(4) 0.0286(14) Uani 1 1 d . . . . .
C9 C 0.8433(7) 0.3751(6) 0.2511(3) 0.0228(12) Uani 1 1 d . . . . .
H9A H 0.798439 0.305417 0.280190 0.027 Uiso 1 1 calc R U . . .
H9B H 0.939500 0.342303 0.231834 0.027 Uiso 1 1 calc R U . . .
C10 C 0.8721(6) 0.4966(7) 0.2954(3) 0.0254(15) Uani 1 1 d . . . . .
H10A H 0.934342 0.558804 0.268448 0.030 Uiso 1 1 calc R U . . .
H10B H 0.929792 0.472032 0.338476 0.030 Uiso 1 1 calc R U . . .
C11 C 0.6813(7) 0.2700(7) 0.1300(3) 0.0241(12) Uani 1 1 d . . . . .
C12 C 0.6113(8) 0.2770(9) 0.0638(4) 0.0350(16) Uani 1 1 d . . . . .
H12 H 0.587883 0.359169 0.043176 0.042 Uiso 1 1 calc R U . . .
C13 C 0.5758(10) 0.1597(10) 0.0279(4) 0.047(2) Uani 1 1 d . . . . .
H13 H 0.526272 0.162478 -0.016799 0.056 Uiso 1 1 calc R U . . .
C14 C 0.6130(10) 0.0420(9) 0.0580(5) 0.047(2) Uani 1 1 d . . . . .
H14 H 0.589144 -0.036744 0.033779 0.056 Uiso 1 1 calc R U . . .
C15 C 0.6849(9) 0.0365(9) 0.1231(4) 0.0424(18) Uani 1 1 d . . . . .
H15 H 0.710754 -0.045450 0.143353 0.051 Uiso 1 1 calc R U . . .
C16 C 0.7188(9) 0.1498(7) 0.1581(4) 0.0328(15) Uani 1 1 d . . . . .
H16 H 0.769006 0.145567 0.202603 0.039 Uiso 1 1 calc R U . . .
C17 C 0.8329(6) 0.5172(9) 0.1231(3) 0.0250(11) Uani 1 1 d . . . . .
C18 C 0.9248(8) 0.4609(9) 0.0730(4) 0.0326(15) Uani 1 1 d . . . . .
H18 H 0.916559 0.370090 0.063496 0.039 Uiso 1 1 calc R U . . .
C19 C 1.0274(8) 0.5348(12) 0.0368(3) 0.0416(19) Uani 1 1 d . . . . .
H19 H 1.087483 0.494883 0.001863 0.050 Uiso 1 1 calc R U . . .
C20 C 1.0444(9) 0.6678(11) 0.0510(5) 0.051(2) Uani 1 1 d . . . . .
H20 H 1.117918 0.718079 0.027198 0.061 Uiso 1 1 calc R U . . .
C21 C 0.9537(10) 0.7238(9) 0.0994(5) 0.047(2) Uani 1 1 d . . . . .
H21 H 0.963324 0.814609 0.108763 0.056 Uiso 1 1 calc R U . . .
C22 C 0.8484(8) 0.6524(7) 0.1353(4) 0.0330(15) Uani 1 1 d . . . . .
H22 H 0.785608 0.694320 0.168495 0.040 Uiso 1 1 calc R U . . .
C23 C 0.7553(7) 0.7452(6) 0.3341(3) 0.0228(12) Uani 1 1 d . . . . .
C24 C 0.6653(8) 0.8494(7) 0.3125(4) 0.0273(13) Uani 1 1 d . . . . .
H24 H 0.570814 0.833189 0.289603 0.033 Uiso 1 1 calc R U . . .
C25 C 0.7125(9) 0.9774(8) 0.3243(4) 0.0329(14) Uani 1 1 d . . . . .
H25 H 0.648286 1.047949 0.311080 0.039 Uiso 1 1 calc R U . . .
C26 C 0.8508(9) 1.0023(8) 0.3548(4) 0.0393(18) Uani 1 1 d . . . . .
H26 H 0.883749 1.089870 0.361439 0.047 Uiso 1 1 calc R U . . .
C27 C 0.9436(10) 0.8985(8) 0.3763(5) 0.0413(18) Uani 1 1 d . . . . .
H27 H 1.039661 0.915129 0.397615 0.050 Uiso 1 1 calc R U . . .
C28 C 0.8949(9) 0.7726(7) 0.3664(4) 0.0346(16) Uani 1 1 d . . . . .
H28 H 0.957414 0.702462 0.381920 0.041 Uiso 1 1 calc R U . . .
C29 C 0.6645(6) 0.5235(8) 0.4109(3) 0.0223(10) Uani 1 1 d . . . . .
C30 C 0.7113(7) 0.4006(7) 0.4339(3) 0.0262(12) Uani 1 1 d . . . . .
H30 H 0.759947 0.343057 0.402219 0.031 Uiso 1 1 calc R U . . .
C31 C 0.6877(8) 0.3623(8) 0.5019(4) 0.0317(14) Uani 1 1 d . . . . .
H31 H 0.721924 0.278861 0.517092 0.038 Uiso 1 1 calc R U . . .
C32 C 0.6151(9) 0.4427(8) 0.5485(4) 0.0351(16) Uani 1 1 d . . . . .
H32 H 0.599322 0.415153 0.595524 0.042 Uiso 1 1 calc R U . . .
C33 C 0.5655(10) 0.5641(9) 0.5260(4) 0.0400(18) Uani 1 1 d . . . . .
H33 H 0.514901 0.620108 0.557753 0.048 Uiso 1 1 calc R U . . .
C34 C 0.5891(9) 0.6042(8) 0.4577(4) 0.0327(15) Uani 1 1 d . . . . .
H34 H 0.553666 0.687314 0.442508 0.039 Uiso 1 1 calc R U . . .
Cl1 Cl 0.0947(6) 0.2485(6) 0.4234(5) 0.160(3) Uani 1 1 d . . . . .
Cl2 Cl 0.1380(6) 0.5182(6) 0.4564(3) 0.1293(18) Uani 1 1 d . . . . .
C35 C 0.2427(17) 0.3807(15) 0.4528(7) 0.087(5) Uani 1 1 d . . . . .
H35A H 0.287921 0.359352 0.499403 0.105 Uiso 1 1 calc R U . . .
H35B H 0.324328 0.389116 0.418057 0.105 Uiso 1 1 calc R U . . .

loop_
_atom_site_aniso_label
_atom_site_aniso_U_11
_atom_site_aniso_U_22
_atom_site_aniso_U_33
_atom_site_aniso_U_23
_atom_site_aniso_U_13
_atom_site_aniso_U_12
Mo1 0.01740(19) 0.0193(2) 0.01937(19) -0.0004(2) 0.00058(14) -0.0006(2)
S1 0.0270(7) 0.0251(8) 0.0251(7) 0.0010(6) -0.0043(5) -0.0028(6)
S2 0.0267(7) 0.0253(8) 0.0245(7) 0.0049(6) -0.0013(6) -0.0051(6)
S3 0.034(3) 0.034(3) 0.039(2) 0.0060(18) -0.0056(19) -0.024(2)
C6 0.055(10) 0.026(8) 0.047(7) 0.005(8) -0.005(8) -0.006(9)
S3" 0.057(6) 0.029(5) 0.058(4) 0.004(4) -0.011(4) -0.005(5)
C6" 0.043(10) 0.025(9) 0.055(7) 0.006(7) -0.011(9) -0.010(9)
S3' 0.037(3) 0.034(4) 0.068(4) -0.003(3) -0.012(3) -0.011(2)
C6' 0.053(10) 0.020(8) 0.053(9) 0.006(7) -0.008(8) -0.004(8)
P2 0.0209(7) 0.0192(7) 0.0192(6) 0.0003(6) 0.0017(5) -0.0016(6)
P1 0.0186(6) 0.0206(7) 0.0198(6) -0.0008(6) 0.0003(5) -0.0005(6)
O1 0.051(3) 0.030(3) 0.045(3) 0.010(2) -0.005(3) -0.002(2)
O2 0.030(3) 0.061(4) 0.058(4) -0.027(3) 0.008(3) 0.009(3)
C1 0.030(3) 0.022(3) 0.031(3) 0.003(3) -0.003(3) -0.001(3)
C2 0.024(3) 0.034(4) 0.030(3) -0.004(3) 0.003(2) -0.002(3)
C3 0.020(2) 0.031(4) 0.032(3) -0.003(3) -0.002(2) -0.001(3)
C4 0.028(3) 0.025(3) 0.035(3) -0.002(3) -0.003(3) -0.008(3)
C5 0.047(4) 0.031(4) 0.049(4) 0.002(3) -0.018(3) -0.015(3)
C7 0.037(4) 0.027(3) 0.059(4) 0.009(3) -0.012(3) -0.011(3)
C8 0.026(3) 0.023(3) 0.037(3) 0.005(3) -0.005(3) -0.008(2)
C9 0.018(3) 0.024(3) 0.026(3) -0.002(2) -0.002(2) 0.003(2)
C10 0.016(2) 0.036(5) 0.025(3) -0.004(2) -0.001(2) 0.000(2)
C11 0.020(3) 0.029(3) 0.024(3) -0.007(2) 0.003(2) -0.002(2)
C12 0.034(4) 0.043(4) 0.028(3) -0.007(3) -0.004(3) 0.002(3)
C13 0.047(5) 0.062(6) 0.032(4) -0.018(4) 0.000(3) -0.007(4)
C14 0.051(4) 0.038(6) 0.051(4) -0.020(4) 0.012(3) -0.012(4)
C15 0.049(4) 0.027(4) 0.051(4) -0.011(4) 0.010(3) -0.009(4)
C16 0.038(4) 0.026(4) 0.035(3) -0.005(3) 0.002(3) -0.001(3)
C17 0.022(2) 0.028(3) 0.025(2) 0.005(3) 0.0033(19) 0.003(3)
C18 0.029(3) 0.045(4) 0.024(3) 0.000(3) 0.009(2) -0.006(3)
C19 0.031(3) 0.067(6) 0.028(3) 0.010(4) 0.007(2) -0.004(4)
C20 0.030(4) 0.064(6) 0.059(5) 0.034(5) 0.013(4) -0.002(4)
C21 0.042(4) 0.033(4) 0.065(5) 0.018(4) 0.006(4) -0.005(3)
C22 0.031(3) 0.026(3) 0.043(4) 0.004(3) 0.006(3) -0.005(3)
C23 0.026(3) 0.019(3) 0.024(3) 0.001(2) -0.001(2) -0.003(2)
C24 0.033(3) 0.021(3) 0.028(3) 0.001(3) -0.004(3) 0.000(3)
C25 0.033(3) 0.027(3) 0.039(4) 0.003(3) 0.000(3) -0.001(3)
C26 0.043(4) 0.027(5) 0.047(4) 0.000(3) -0.003(3) -0.010(3)
C27 0.040(4) 0.030(4) 0.054(4) -0.004(4) -0.011(3) -0.012(3)
C28 0.035(4) 0.025(3) 0.043(4) 0.001(3) -0.011(3) -0.004(3)
C29 0.023(2) 0.024(3) 0.020(2) 0.001(3) -0.0001(18) 0.001(3)
C30 0.030(3) 0.022(3) 0.026(3) 0.001(2) 0.002(2) 0.001(3)
C31 0.035(4) 0.029(3) 0.032(3) 0.006(3) 0.001(3) 0.005(3)
C32 0.046(4) 0.035(4) 0.025(3) 0.005(3) 0.007(3) -0.001(3)
C33 0.057(5) 0.037(4) 0.027(3) -0.003(3) 0.014(3) 0.003(3)
C34 0.041(4) 0.030(4) 0.028(3) 0.001(3) 0.007(3) 0.004(3)
Cl1 0.106(4) 0.101(4) 0.272(8) -0.063(5) 0.002(4) 0.002(3)
Cl2 0.149(4) 0.093(3) 0.143(4) 0.015(4) -0.060(3) -0.021(4)
C35 0.100(10) 0.090(10) 0.072(8) 0.004(7) 0.021(7) 0.059(9)

loop_
_atom_type_symbol
_atom_type_description
_atom_type_scat_dispersion_real
_atom_type_scat_dispersion_imag
_atom_type_scat_source
C C 0.0033 0.0016 'International Tables Vol C Tables 4.2.6.8 and 6.1.1.4'
H H 0.0000 0.0000 'International Tables Vol C Tables 4.2.6.8 and 6.1.1.4'
Cl Cl 0.1484 0.1585 'International Tables Vol C Tables 4.2.6.8 and 6.1.1.4'
Mo Mo -1.6832 0.6857 'International Tables Vol C Tables 4.2.6.8 and 6.1.1.4'
O O 0.0106 0.0060 'International Tables Vol C Tables 4.2.6.8 and 6.1.1.4'
P P 0.1023 0.0942 'International Tables Vol C Tables 4.2.6.8 and 6.1.1.4'
S S 0.1246 0.1234 'International Tables Vol C Tables 4.2.6.8 and 6.1.1.4'

loop_
_geom_angle_atom_site_label_1
_geom_angle_atom_site_label_2
_geom_angle_atom_site_label_3
_geom_angle
_geom_angle_site_symmetry_1
_geom_angle_site_symmetry_3
_geom_angle_publ_flag
C1 Mo1 C2 85.9(3) . . ?
C1 Mo1 C3 90.4(3) . . ?
C2 Mo1 C3 68.9(3) . . ?
C1 Mo1 S1 90.2(2) . . ?
C2 Mo1 S1 113.0(2) . . ?
C3 Mo1 S1 44.18(18) . . ?
C1 Mo1 P1 98.1(2) . . ?
C2 Mo1 P1 81.2(2) . . ?
C3 Mo1 P1 148.31(17) . . ?
S1 Mo1 P1 164.16(6) . . ?
C1 Mo1 P2 93.6(2) . . ?
C2 Mo1 P2 158.4(2) . . ?
C3 Mo1 P2 132.63(18) . . ?
S1 Mo1 P2 88.58(6) . . ?
P1 Mo1 P2 77.49(5) . . ?
C1 Mo1 S2 171.5(2) . . ?
C2 Mo1 S2 99.8(2) . . ?
C3 Mo1 S2 85.8(2) . . ?
S1 Mo1 S2 81.79(6) . . ?
P1 Mo1 S2 89.09(5) . . ?
P2 Mo1 S2 83.48(6) . . ?
C3 S1 C4 102.3(4) . . ?
C3 S1 Mo1 61.6(2) . . ?
C4 S1 Mo1 108.6(2) . . ?
C8 S2 Mo1 104.3(2) . . ?
C6 S3 C7 99.5(17) . . ?
C5 C6 S3 109.7(17) . . ?
C5 S3" C6" 93(2) . . ?
C7 C6" S3" 118(2) . . ?
C6' S3' C5 100.4(12) . . ?
C7 C6' S3' 108.3(14) . . ?
C17 P2 C11 104.5(3) . . ?
C17 P2 C9 101.8(3) . . ?
C11 P2 C9 104.9(3) . . ?
C17 P2 Mo1 120.2(3) . . ?
C11 P2 Mo1 117.2(2) . . ?
C9 P2 Mo1 106.3(2) . . ?
C23 P1 C29 101.6(3) . . ?
C23 P1 C10 101.7(3) . . ?
C29 P1 C10 103.9(3) . . ?
C23 P1 Mo1 121.4(2) . . ?
C29 P1 Mo1 115.1(2) . . ?
C10 P1 Mo1 111.0(2) . . ?
O1 C1 Mo1 175.1(6) . . ?
O2 C2 Mo1 175.4(7) . . ?
S1 C3 Mo1 74.3(2) . . ?
C8 C4 C5 127.8(7) . . ?
C8 C4 S1 120.6(5) . . ?
C5 C4 S1 111.6(5) . . ?
C6 C5 C4 117(2) . . ?
C4 C5 S3" 115.4(8) . . ?
C4 C5 S3' 105.9(6) . . ?
C6' C7 C8 123.9(13) . . ?
C6" C7 C8 113(2) . . ?
C8 C7 S3 114.0(6) . . ?
C4 C8 C7 121.8(7) . . ?
C4 C8 S2 124.6(6) . . ?
C7 C8 S2 113.6(5) . . ?
C10 C9 P2 107.8(4) . . ?
C9 C10 P1 111.9(4) . . ?
C16 C11 C12 119.6(7) . . ?
C16 C11 P2 121.7(5) . . ?
C12 C11 P2 118.6(6) . . ?
C11 C12 C13 118.9(8) . . ?
C14 C13 C12 119.7(8) . . ?
C13 C14 C15 120.8(8) . . ?
C16 C15 C14 119.7(9) . . ?
C15 C16 C11 121.3(7) . . ?
C18 C17 C22 117.7(7) . . ?
C18 C17 P2 122.0(7) . . ?
C22 C17 P2 119.9(5) . . ?
C19 C18 C17 120.9(9) . . ?
C18 C19 C20 120.7(8) . . ?
C21 C20 C19 118.7(7) . . ?
C20 C21 C22 121.6(9) . . ?
C21 C22 C17 120.4(8) . . ?
C24 C23 C28 118.3(6) . . ?
C24 C23 P1 120.9(5) . . ?
C28 C23 P1 120.8(5) . . ?
C23 C24 C25 120.4(6) . . ?
C26 C25 C24 120.5(7) . . ?
C25 C26 C27 119.8(7) . . ?
C28 C27 C26 119.5(7) . . ?
C27 C28 C23 121.5(7) . . ?
C34 C29 C30 118.7(6) . . ?
C34 C29 P1 119.7(6) . . ?
C30 C29 P1 121.5(5) . . ?
C31 C30 C29 120.3(6) . . ?
C30 C31 C32 121.1(7) . . ?
C31 C32 C33 119.2(7) . . ?
C34 C33 C32 120.4(7) . . ?
C33 C34 C29 120.3(7) . . ?
Cl2 C35 Cl1 102.9(8) . . ?

loop_
_geom_bond_atom_site_label_1
_geom_bond_atom_site_label_2
_geom_bond_distance
_geom_bond_site_symmetry_2
_geom_bond_publ_flag
Mo1 C1 1.936(7) . ?
Mo1 C2 1.986(7) . ?
Mo1 C3 2.207(6) . ?
Mo1 S1 2.4155(17) . ?
Mo1 P1 2.4918(17) . ?
Mo1 P2 2.5326(17) . ?
Mo1 S2 2.5504(18) . ?
S1 C3 1.749(7) . ?
S1 C4 1.793(8) . ?
S2 C8 1.760(7) . ?
S3 C6 1.80(3) . ?
S3 C7 1.833(9) . ?
C6 C5 1.43(2) . ?
S3" C5 1.758(13) . ?
S3" C6" 1.80(3) . ?
C6" C7 1.48(2) . ?
S3' C6' 1.78(2) . ?
S3' C5 1.919(11) . ?
C6' C7 1.45(2) . ?
P2 C17 1.813(7) . ?
P2 C11 1.815(7) . ?
P2 C9 1.839(6) . ?
P1 C23 1.819(7) . ?
P1 C29 1.825(6) . ?
P1 C10 1.854(6) . ?
O1 C1 1.150(9) . ?
O2 C2 1.140(9) . ?
C4 C8 1.337(10) . ?
C4 C5 1.511(10) . ?
C7 C8 1.500(10) . ?
C9 C10 1.521(9) . ?
C11 C16 1.379(10) . ?
C11 C12 1.394(9) . ?
C12 C13 1.413(11) . ?
C13 C14 1.372(15) . ?
C14 C15 1.382(12) . ?
C15 C16 1.367(11) . ?
C17 C18 1.388(9) . ?
C17 C22 1.409(11) . ?
C18 C19 1.374(10) . ?
C19 C20 1.396(16) . ?
C20 C21 1.358(14) . ?
C21 C22 1.374(11) . ?
C23 C24 1.388(9) . ?
C23 C28 1.398(9) . ?
C24 C25 1.393(10) . ?
C25 C26 1.369(11) . ?
C26 C27 1.400(12) . ?
C27 C28 1.371(10) . ?
C29 C34 1.392(10) . ?
C29 C30 1.392(10) . ?
C30 C31 1.369(9) . ?
C31 C32 1.375(11) . ?
C32 C33 1.383(12) . ?
C33 C34 1.381(10) . ?
Cl1 C35 1.958(19) . ?
Cl2 C35 1.687(13) . ?

loop_
_geom_hbond_atom_site_label_D
_geom_hbond_atom_site_label_H
_geom_hbond_atom_site_label_A
_geom_hbond_distance_DH
_geom_hbond_distance_HA
_geom_hbond_distance_DA
_geom_hbond_angle_DHA
_geom_hbond_site_symmetry_A
_geom_hbond_publ_flag
C6'^c H6'2^c O1 0.99 2.50 3.45(4) 160.1 1_545 yes
C9 H9A S2 0.99 3.00 3.577(6) 118.2 . yes
C10 H10B Cl2 0.99 2.91 3.834(7) 154.8 1_655 yes
C28 H28 Cl2 0.95 2.84 3.769(9) 167.9 1_655 yes
C35 H35B S2 0.99 2.81 3.692(13) 149.0 . yes

loop_
_geom_torsion_atom_site_label_1
_geom_torsion_atom_site_label_2
_geom_torsion_atom_site_label_3
_geom_torsion_atom_site_label_4
_geom_torsion
_geom_torsion_site_symmetry_1
_geom_torsion_site_symmetry_2
_geom_torsion_site_symmetry_3
_geom_torsion_site_symmetry_4
_geom_torsion_publ_flag
C7 S3 C6 C5 -60(3) . . . . ?
C5 S3" C6" C7 -61(4) . . . . ?
C5 S3' C6' C7 58(2) . . . . ?
C4 S1 C3 Mo1 104.6(3) . . . . ?
C3 S1 C4 C8 -59.4(7) . . . . ?
Mo1 S1 C4 C8 4.5(7) . . . . ?
C3 S1 C4 C5 118.9(6) . . . . ?
Mo1 S1 C4 C5 -177.2(5) . . . . ?
S3 C6 C5 C4 50(3) . . . . ?
C8 C4 C5 C6 -15(2) . . . . ?
S1 C4 C5 C6 167(2) . . . . ?
C8 C4 C5 S3" -20.6(13) . . . . ?
S1 C4 C5 S3" 161.3(8) . . . . ?
C8 C4 C5 S3' 29.5(11) . . . . ?
S1 C4 C5 S3' -148.7(5) . . . . ?
C6" S3" C5 C4 44.2(16) . . . . ?
S3' C6' C7 C8 -41(3) . . . . ?
S3" C6" C7 C8 47(4) . . . . ?
C6 S3 C7 C8 43.0(13) . . . . ?
C5 C4 C8 C7 -4.1(13) . . . . ?
S1 C4 C8 C7 173.9(6) . . . . ?
C5 C4 C8 S2 176.8(7) . . . . ?
S1 C4 C8 S2 -5.2(10) . . . . ?
C6' C7 C8 C4 9(2) . . . . ?
C6" C7 C8 C4 -9(2) . . . . ?
S3 C7 C8 C4 -15.5(11) . . . . ?
C6' C7 C8 S2 -171.9(19) . . . . ?
C6" C7 C8 S2 170(2) . . . . ?
S3 C7 C8 S2 163.8(5) . . . . ?
Mo1 S2 C8 C4 3.0(7) . . . . ?
Mo1 S2 C8 C7 -176.3(5) . . . . ?
C17 P2 C9 C10 72.4(5) . . . . ?
C11 P2 C9 C10 -178.9(4) . . . . ?
Mo1 P2 C9 C10 -54.1(4) . . . . ?
P2 C9 C10 P1 50.5(5) . . . . ?
C23 P1 C10 C9 -154.7(5) . . . . ?
C29 P1 C10 C9 100.1(5) . . . . ?
Mo1 P1 C10 C9 -24.2(5) . . . . ?
C17 P2 C11 C16 122.6(6) . . . . ?
C9 P2 C11 C16 15.9(6) . . . . ?
Mo1 P2 C11 C16 -101.6(6) . . . . ?
C17 P2 C11 C12 -60.5(6) . . . . ?
C9 P2 C11 C12 -167.1(5) . . . . ?
Mo1 P2 C11 C12 75.3(6) . . . . ?
C16 C11 C12 C13 2.1(10) . . . . ?
P2 C11 C12 C13 -174.9(6) . . . . ?
C11 C12 C13 C14 -1.2(12) . . . . ?
C12 C13 C14 C15 0.1(13) . . . . ?
C13 C14 C15 C16 0.3(12) . . . . ?
C14 C15 C16 C11 0.6(12) . . . . ?
C12 C11 C16 C15 -1.8(11) . . . . ?
P2 C11 C16 C15 175.2(6) . . . . ?
C11 P2 C17 C18 -23.7(6) . . . . ?
C9 P2 C17 C18 85.2(6) . . . . ?
Mo1 P2 C17 C18 -157.9(5) . . . . ?
C11 P2 C17 C22 163.4(5) . . . . ?
C9 P2 C17 C22 -87.6(6) . . . . ?
Mo1 P2 C17 C22 29.3(6) . . . . ?
C22 C17 C18 C19 0.3(10) . . . . ?
P2 C17 C18 C19 -172.7(5) . . . . ?
C17 C18 C19 C20 1.6(11) . . . . ?
C18 C19 C20 C21 -2.3(13) . . . . ?
C19 C20 C21 C22 1.1(14) . . . . ?
C20 C21 C22 C17 0.8(13) . . . . ?
C18 C17 C22 C21 -1.5(11) . . . . ?
P2 C17 C22 C21 171.7(6) . . . . ?
C29 P1 C23 C24 -112.2(6) . . . . ?
C10 P1 C23 C24 140.7(6) . . . . ?
Mo1 P1 C23 C24 17.0(6) . . . . ?
C29 P1 C23 C28 67.7(6) . . . . ?
C10 P1 C23 C28 -39.3(6) . . . . ?
Mo1 P1 C23 C28 -163.1(5) . . . . ?
C28 C23 C24 C25 -1.2(10) . . . . ?
P1 C23 C24 C25 178.8(6) . . . . ?
C23 C24 C25 C26 2.5(11) . . . . ?
C24 C25 C26 C27 -1.9(12) . . . . ?
C25 C26 C27 C28 0.1(13) . . . . ?
C26 C27 C28 C23 1.2(14) . . . . ?
C24 C23 C28 C27 -0.6(12) . . . . ?
P1 C23 C28 C27 179.4(7) . . . . ?
C23 P1 C29 C34 44.8(6) . . . . ?
C10 P1 C29 C34 150.1(6) . . . . ?
Mo1 P1 C29 C34 -88.3(6) . . . . ?
C23 P1 C29 C30 -137.6(5) . . . . ?
C10 P1 C29 C30 -32.3(6) . . . . ?
Mo1 P1 C29 C30 89.3(5) . . . . ?
C34 C29 C30 C31 -2.1(10) . . . . ?
P1 C29 C30 C31 -179.8(5) . . . . ?
C29 C30 C31 C32 1.2(11) . . . . ?
C30 C31 C32 C33 0.0(12) . . . . ?
C31 C32 C33 C34 -0.3(13) . . . . ?
C32 C33 C34 C29 -0.7(13) . . . . ?
C30 C29 C34 C33 1.8(11) . . . . ?
P1 C29 C34 C33 179.6(6) . . . . ?
